data_7055198
loop_
_publ_author_name
'Karmakar, Anirban'
'Paul, Anup'
'Mahmudov, Kamran T.'
'Guedes da Silva, M. F\'atima C.'
'Pombeiro, Armando J. L.'

_publ_section_title
;
 pH dependent synthesis of Zn(ii) and Cd(ii) coordination polymers with
 dicarboxyl-functionalized arylhydrazone of barbituric acid:
 photoluminescence properties and catalysts for Knoevenagel condensation
;
_journal_issue 2
_journal_name_full 'New J. Chem.'
_journal_page_first 1535
_journal_paper_doi 10.1039/C5NJ02411K
_journal_volume 40
_journal_year 2016
_chemical_formula_sum 'C12 H18 N4 O13 Zn'
_chemical_formula_weight 491.67
_space_group_crystal_system monoclinic
_space_group_IT_number 14
_space_group_name_Hall '-P 2ybc'
_space_group_name_H-M_alt 'P 1 21/c 1'
_symmetry_space_group_name_Hall '-P 2ybc'
_symmetry_space_group_name_H-M 'P 1 21/c 1'
_atom_sites_solution_hydrogens mixed
_audit_creation_method SHELXL-2014/6
_audit_update_record
;
2015-11-16 deposited with the CCDC.
2015-11-30 downloaded from the CCDC.
;
_cell_angle_alpha 90
_cell_angle_beta 96.493(3)
_cell_angle_gamma 90
_cell_formula_units_Z 4
_cell_length_a 7.5088(5)
_cell_length_b 13.6816(9)
_cell_length_c 18.8063(12)
_cell_measurement_reflns_used 4235
_cell_measurement_temperature 296(2)
_cell_measurement_theta_max 25.35
_cell_measurement_theta_min 2.64
_cell_volume 1919.6(2)
_computing_cell_refinement 'Bruker SAINT'
_computing_data_collection 'Bruker APEX2'
_computing_data_reduction 'Bruker SAINT'
_computing_molecular_graphics 'Mercury CSD 3.5.1, 2008'
_computing_publication_material 'WinGX publication routines (Farrugia, 1999)'
_computing_structure_refinement 'SHELXL-2014/6 (Sheldrick, 2014)'
_computing_structure_solution 'SIR97 (Giacovazzo et al, 1999)'
_diffrn_ambient_temperature 296(2)
_diffrn_measured_fraction_theta_full 1.000
_diffrn_measured_fraction_theta_max 0.999
_diffrn_measurement_device_type 'Bruker APEX-II PHOTON 100 detector'
_diffrn_measurement_method '\f and \w scans'
_diffrn_radiation_type MoK\a
_diffrn_radiation_wavelength 0.71073
_diffrn_reflns_av_R_equivalents 0.0798
_diffrn_reflns_av_unetI/netI 0.0431
_diffrn_reflns_laue_measured_fraction_full 1.000
_diffrn_reflns_laue_measured_fraction_max 0.999
_diffrn_reflns_limit_h_max 9
_diffrn_reflns_limit_h_min -9
_diffrn_reflns_limit_k_max 17
_diffrn_reflns_limit_k_min -17
_diffrn_reflns_limit_l_max 23
_diffrn_reflns_limit_l_min -23
_diffrn_reflns_number 32059
_diffrn_reflns_point_group_measured_fraction_full 1.000
_diffrn_reflns_point_group_measured_fraction_max 0.999
_diffrn_reflns_theta_full 25.242
_diffrn_reflns_theta_max 26.408
_diffrn_reflns_theta_min 2.180
_diffrn_source 'fine-focus sealed tube'
_exptl_absorpt_coefficient_mu 1.357
_exptl_absorpt_correction_T_max 0.7
_exptl_absorpt_correction_T_min 0.6
_exptl_absorpt_correction_type multi-scan
_exptl_absorpt_process_details SADABS
_exptl_crystal_colour yellow
_exptl_crystal_density_diffrn 1.701
_exptl_crystal_description block
_exptl_crystal_F_000 1008
_exptl_crystal_size_max 0.320
_exptl_crystal_size_mid 0.270
_exptl_crystal_size_min 0.210
_refine_diff_density_max 0.635
_refine_diff_density_min -0.494
_refine_diff_density_rms 0.097
_refine_ls_extinction_method none
_refine_ls_goodness_of_fit_ref 1.048
_refine_ls_hydrogen_treatment mixed
_refine_ls_matrix_type full
_refine_ls_number_parameters 289
_refine_ls_number_reflns 3947
_refine_ls_number_restraints 6
_refine_ls_restrained_S_all 1.048
_refine_ls_R_factor_all 0.0768
_refine_ls_R_factor_gt 0.0444
_refine_ls_shift/su_max 0.000
_refine_ls_shift/su_mean 0.000
_refine_ls_structure_factor_coef Fsqd
_refine_ls_weighting_details 'w=1/[\s^2^(Fo^2^)+(0.0498P)^2^+2.7467P] where P=(Fo^2^+2Fc^2^)/3'
_refine_ls_weighting_scheme calc
_refine_ls_wR_factor_gt 0.1015
_refine_ls_wR_factor_ref 0.1156
_reflns_Friedel_coverage 0.000
_reflns_number_gt 2844
_reflns_number_total 3947
_reflns_threshold_expression 'I > 2\s(I)'
_cod_data_source_file c5nj02411k2.cif
_cod_data_source_block 3
_cod_depositor_comments 'Adding full bibliography for 7055196--7055199.cif.'
_cod_database_code 7055198
_shelx_space_group_comment
;
The symmetry employed for this shelxl refinement is uniquely defined
by the following loop, which should always be used as a source of
symmetry information in preference to the above space-group names.
They are only intended as comments.
;
_shelx_estimated_absorpt_t_min 0.671
_shelx_estimated_absorpt_t_max 0.764
_shelxl_version_number 2014/6

loop_
_space_group_symop_operation_xyz
'x, y, z'
'-x, y+1/2, -z+1/2'
'-x, -y, -z'
'x, -y-1/2, z-1/2'

loop_
_atom_site_label
_atom_site_type_symbol
_atom_site_fract_x
_atom_site_fract_y
_atom_site_fract_z
_atom_site_U_iso_or_equiv
_atom_site_adp_type
_atom_site_occupancy
_atom_site_site_symmetry_order
_atom_site_calc_flag
_atom_site_refinement_flags_posn
_atom_site_refinement_flags_adp
Zn1 Zn 0.38131(6) 0.22507(3) 0.24614(2) 0.03244(15) Uani 1 1 d . .
O6 O 0.3292(4) 0.37555(19) 0.34994(14) 0.0505(8) Uani 1 1 d . .
O11 O 0.6823(4) 0.52920(19) 0.45723(15) 0.0416(7) Uani 1 1 d D .
O12 O 0.8008(5) 0.4383(2) 0.61268(16) 0.0589(9) Uani 1 1 d D .
O3 O 1.1499(4) -0.13348(18) 0.74930(12) 0.0376(6) Uani 1 1 d . .
H3O H 1.2541 -0.1219 0.7551 0.056 Uiso 1 1 d R U
O4 O 1.0994(5) 0.0226(2) 0.72454(16) 0.0568(9) Uani 1 1 d . .
O13 O 0.8352(5) 0.0803(3) 0.80877(18) 0.0612(9) Uani 1 1 d D .
O2 O 1.0971(4) -0.36473(19) 0.54526(14) 0.0486(8) Uani 1 1 d . .
O1 O 0.9310(4) -0.32513(17) 0.44404(12) 0.0341(6) Uani 1 1 d . .
O5 O 0.5420(3) 0.06721(16) 0.36278(12) 0.0298(6) Uani 1 1 d . .
N3 N 0.4382(4) 0.22254(19) 0.35316(14) 0.0242(6) Uani 1 1 d . .
N4 N 0.4548(4) 0.32142(19) 0.45697(14) 0.0259(6) Uani 1 1 d . .
H4N H 0.4301 0.3768 0.4751 0.031 Uiso 1 1 calc R U
N2 N 0.6692(4) 0.09871(18) 0.51025(14) 0.0209(6) Uani 1 1 d . .
N1 N 0.7114(4) 0.01469(18) 0.48439(14) 0.0221(6) Uani 1 1 d . .
H1N H 0.6722 -0.0008 0.4411 0.026 Uiso 1 1 calc R U
C11 C 0.4049(5) 0.3088(2) 0.38462(17) 0.0280(8) Uani 1 1 d . .
C10 C 0.5393(5) 0.2545(2) 0.50220(17) 0.0222(7) Uani 1 1 d . .
C9 C 0.5767(4) 0.1616(2) 0.46811(16) 0.0199(7) Uani 1 1 d . .
C7 C 0.8212(4) -0.0509(2) 0.52709(16) 0.0199(7) Uani 1 1 d . .
C8 C 0.8535(4) -0.1417(2) 0.49829(16) 0.0211(7) Uani 1 1 d . .
H8 H 0.8034 -0.1575 0.4522 0.025 Uiso 1 1 calc R U
C2 C 0.9609(4) -0.2091(2) 0.53840(17) 0.0209(7) Uani 1 1 d . .
C3 C 1.0343(4) -0.1846(2) 0.60701(16) 0.0213(7) Uani 1 1 d . .
H3 H 1.1035 -0.2301 0.6346 0.026 Uiso 1 1 calc R U
C4 C 1.0052(4) -0.0922(2) 0.63501(16) 0.0215(7) Uani 1 1 d . .
C6 C 0.8969(4) -0.0257(2) 0.59518(17) 0.0225(7) Uani 1 1 d . .
H6 H 0.8751 0.0354 0.6140 0.027 Uiso 1 1 calc R U
C5 C 1.0913(5) -0.0654(3) 0.70855(17) 0.0288(8) Uani 1 1 d . .
C1 C 1.0001(5) -0.3071(2) 0.50700(18) 0.0262(7) Uani 1 1 d . .
C12 C 0.5179(4) 0.1471(2) 0.39175(16) 0.0208(7) Uani 1 1 d . .
O7 O 0.5756(4) 0.27316(17) 0.56587(12) 0.0349(6) Uani 1 1 d . .
O9 O 0.5431(6) 0.3269(3) 0.20654(19) 0.0868(13) Uani 1 1 d . .
H9A H 0.5796 0.3035 0.1623 0.130 Uiso 1 1 d R U
H9B H 0.6470 0.3371 0.2404 0.130 Uiso 1 1 d R U
O10 O 0.1311(4) 0.2643(2) 0.20573(16) 0.0541(8) Uani 1 1 d . .
H10A H 0.0456 0.2273 0.2289 0.081 Uiso 1 1 d R U
H10B H 0.1143 0.3327 0.2140 0.081 Uiso 1 1 d R U
O8 O 0.4332(5) 0.0926(2) 0.20568(18) 0.0645(9) Uani 1 1 d . .
H8A H 0.4337 0.0980 0.1548 0.097 Uiso 1 1 d R U
H8B H 0.3420 0.0472 0.2159 0.097 Uiso 1 1 d R U
H13A H 0.932(5) 0.070(5) 0.787(3) 0.097 Uiso 1 1 d D U
H13B H 0.869(8) 0.102(4) 0.8530(16) 0.097 Uiso 1 1 d D U
H12B H 0.769(8) 0.5041(19) 0.614(3) 0.097 Uiso 1 1 d D U
H12A H 0.817(8) 0.413(4) 0.6587(16) 0.097 Uiso 1 1 d D U
H11A H 0.742(7) 0.474(3) 0.460(3) 0.097 Uiso 1 1 d D U
H11B H 0.765(6) 0.574(3) 0.454(3) 0.097 Uiso 1 1 d D U

loop_
_atom_site_aniso_label
_atom_site_aniso_U_11
_atom_site_aniso_U_22
_atom_site_aniso_U_33
_atom_site_aniso_U_23
_atom_site_aniso_U_13
_atom_site_aniso_U_12
Zn1 0.0427(3) 0.0328(2) 0.0200(2) -0.00191(18) -0.00432(16) -0.0018(2)
O6 0.086(2) 0.0308(14) 0.0298(14) -0.0017(12) -0.0151(14) 0.0286(15)
O11 0.0525(19) 0.0277(14) 0.0461(16) -0.0062(13) 0.0122(14) 0.0065(12)
O12 0.085(2) 0.0505(19) 0.0379(16) -0.0030(15) -0.0054(17) 0.0160(18)
O3 0.0492(17) 0.0356(14) 0.0245(13) 0.0033(11) -0.0111(12) -0.0029(12)
O4 0.094(3) 0.0275(14) 0.0420(16) -0.0124(13) -0.0215(16) 0.0014(15)
O13 0.072(2) 0.065(2) 0.0450(19) -0.0095(17) -0.0020(17) -0.0055(19)
O2 0.076(2) 0.0322(14) 0.0342(15) -0.0052(12) -0.0077(14) 0.0290(15)
O1 0.0513(17) 0.0244(12) 0.0258(13) -0.0062(10) 0.0007(11) 0.0048(11)
O5 0.0409(14) 0.0207(12) 0.0262(12) -0.0059(10) -0.0035(11) 0.0089(10)
N3 0.0308(15) 0.0207(13) 0.0199(13) -0.0016(11) -0.0022(11) 0.0049(12)
N4 0.0377(17) 0.0154(13) 0.0234(14) -0.0027(11) -0.0017(12) 0.0087(12)
N2 0.0227(14) 0.0161(13) 0.0236(14) 0.0017(11) 0.0007(11) 0.0035(11)
N1 0.0244(15) 0.0185(13) 0.0222(14) 0.0000(11) -0.0022(11) 0.0046(11)
C11 0.040(2) 0.0214(16) 0.0210(16) -0.0012(13) -0.0042(15) 0.0085(15)
C10 0.0271(17) 0.0182(15) 0.0202(16) -0.0008(12) -0.0014(13) 0.0004(13)
C9 0.0221(17) 0.0169(15) 0.0206(16) 0.0006(12) 0.0019(13) 0.0021(13)
C7 0.0184(16) 0.0168(15) 0.0240(16) 0.0030(12) 0.0005(13) 0.0000(12)
C8 0.0216(17) 0.0215(16) 0.0192(16) -0.0006(13) -0.0025(13) 0.0016(13)
C2 0.0218(16) 0.0176(15) 0.0232(16) 0.0005(12) 0.0025(13) -0.0002(13)
C3 0.0237(17) 0.0190(15) 0.0203(15) 0.0027(13) -0.0013(13) 0.0030(13)
C4 0.0234(17) 0.0202(15) 0.0207(16) -0.0007(12) 0.0011(13) 0.0012(13)
C6 0.0259(17) 0.0158(15) 0.0256(17) -0.0022(13) 0.0020(14) 0.0029(13)
C5 0.037(2) 0.0261(18) 0.0219(17) -0.0027(14) -0.0028(15) -0.0006(15)
C1 0.0340(19) 0.0193(15) 0.0255(17) -0.0003(13) 0.0037(15) 0.0036(14)
C12 0.0207(16) 0.0201(16) 0.0215(16) 0.0000(13) 0.0017(13) 0.0011(13)
O7 0.0559(17) 0.0282(13) 0.0187(12) -0.0026(10) -0.0035(11) 0.0095(12)
O9 0.110(3) 0.101(3) 0.049(2) -0.011(2) 0.007(2) -0.051(3)
O10 0.064(2) 0.0437(17) 0.0523(18) -0.0011(14) -0.0054(15) 0.0018(15)
O8 0.074(2) 0.065(2) 0.053(2) -0.0154(16) -0.0022(17) 0.0081(18)

loop_
_atom_type_symbol
_atom_type_description
_atom_type_scat_dispersion_real
_atom_type_scat_dispersion_imag
_atom_type_scat_source
C C 0.0033 0.0016 'International Tables Vol C Tables 4.2.6.8 and 6.1.1.4'
H H 0.0000 0.0000 'International Tables Vol C Tables 4.2.6.8 and 6.1.1.4'
N N 0.0061 0.0033 'International Tables Vol C Tables 4.2.6.8 and 6.1.1.4'
O O 0.0106 0.0060 'International Tables Vol C Tables 4.2.6.8 and 6.1.1.4'
Zn Zn 0.2839 1.4301 'International Tables Vol C Tables 4.2.6.8 and 6.1.1.4'

loop_
_geom_angle_atom_site_label_1
_geom_angle_atom_site_label_2
_geom_angle_atom_site_label_3
_geom_angle
N3 Zn1 O10 117.72(12)
N3 Zn1 O8 109.47(12)
O10 Zn1 O8 107.91(13)
N3 Zn1 O9 107.99(13)
O10 Zn1 O9 104.37(16)
O8 Zn1 O9 109.04(17)
H11A O11 H11B 105(5)
H12B O12 H12A 110(5)
C5 O3 H3O 102.0
H13A O13 H13B 109(6)
C11 N3 C12 121.3(3)
C11 N3 Zn1 113.1(2)
C12 N3 Zn1 125.3(2)
C10 N4 C11 126.1(3)
C10 N4 H4N 117.0
C11 N4 H4N 117.0
N1 N2 C9 119.2(3)
N2 N1 C7 120.1(3)
N2 N1 H1N 119.9
C7 N1 H1N 119.9
O6 C11 N3 121.0(3)
O6 C11 N4 119.3(3)
N3 C11 N4 119.7(3)
O7 C10 N4 120.5(3)
O7 C10 C9 125.2(3)
N4 C10 C9 114.2(3)
N2 C9 C10 114.8(3)
N2 C9 C12 125.6(3)
C10 C9 C12 119.6(3)
C6 C7 C8 120.8(3)
C6 C7 N1 121.5(3)
C8 C7 N1 117.7(3)
C7 C8 C2 119.9(3)
C7 C8 H8 120.1
C2 C8 H8 120.1
C3 C2 C8 119.4(3)
C3 C2 C1 120.3(3)
C8 C2 C1 120.3(3)
C2 C3 C4 120.5(3)
C2 C3 H3 119.8
C4 C3 H3 119.8
C6 C4 C3 119.9(3)
C6 C4 C5 120.2(3)
C3 C4 C5 119.9(3)
C4 C6 C7 119.5(3)
C4 C6 H6 120.2
C7 C6 H6 120.2
O4 C5 O3 124.7(3)
O4 C5 C4 117.6(3)
O3 C5 C4 117.7(3)
O2 C1 C2 117.6(3)
O5 C12 N3 120.7(3)
O5 C12 C9 120.4(3)
N3 C12 C9 119.0(3)
Zn1 O9 H9A 109.2
Zn1 O9 H9B 109.2
H9A O9 H9B 109.5
Zn1 O10 H10A 109.3
Zn1 O10 H10B 109.4
H10A O10 H10B 109.5
Zn1 O8 H8A 109.2
Zn1 O8 H8B 109.4
H8A O8 H8B 109.5

loop_
_geom_bond_atom_site_label_1
_geom_bond_atom_site_label_2
_geom_bond_distance
Zn1 N3 2.010(3)
Zn1 O10 2.018(3)
Zn1 O8 2.021(3)
Zn1 O9 2.043(4)
O6 C11 1.224(4)
O11 H11A 0.88(2)
O11 H11B 0.88(2)
O12 H12B 0.93(2)
O12 H12A 0.93(2)
O3 C5 1.254(4)
O3 H3O 0.7934
O4 C5 1.240(4)
O13 H13A 0.89(2)
O13 H13B 0.89(2)
O2 C1 1.245(4)
O5 C12 1.243(4)
N3 C11 1.356(4)
N3 C12 1.361(4)
N4 C10 1.358(4)
N4 C11 1.381(4)
N4 H4N 0.8600
N2 N1 1.301(4)
N2 C9 1.314(4)
N1 C7 1.407(4)
N1 H1N 0.8600
C10 O7 1.225(4)
C10 C9 1.465(4)
C9 C12 1.467(4)
C7 C6 1.385(4)
C7 C8 1.387(4)
C8 C2 1.390(4)
C8 H8 0.9300
C2 C3 1.386(4)
C2 C1 1.508(4)
C3 C4 1.397(4)
C3 H3 0.9300
C4 C6 1.382(4)
C4 C5 1.504(4)
C6 H6 0.9300
O9 H9A 0.9600
O9 H9B 0.9600
O10 H10A 0.9600
O10 H10B 0.9600
O8 H8A 0.9600
O8 H8B 0.9600

loop_
_geom_hbond_atom_site_label_D
_geom_hbond_atom_site_label_H
_geom_hbond_atom_site_label_A
_geom_hbond_distance_DH
_geom_hbond_distance_HA
_geom_hbond_distance_DA
_geom_hbond_angle_DHA
_geom_hbond_site_symmetry_A
O11 H11B O1 0.88(2) 1.88(2) 2.762(4) 176(6) 1_565
O11 H11A O2 0.88(2) 1.93(2) 2.798(4) 169(6) 3_756
O12 H12A O3 0.93(2) 1.83(2) 2.761(4) 178(6) 2_756
O12 H12B O6 0.93(2) 1.95(3) 2.844(4) 159(5) 3_666
O13 H13B O2 0.89(2) 1.96(2) 2.836(4) 169(6) 2_756
O13 H13A O4 0.89(2) 1.92(3) 2.789(5) 164(6) .
O8 H8B O13 0.96 2.21 3.100(5) 153.4 3_656
O8 H8A O11 0.96 2.38 3.208(4) 144.0 2_645
O10 H10B O4 0.96 1.99 2.951(4) 174.0 4_465
O10 H10A O3 0.96 2.03 2.962(4) 164.3 3_656
O9 H9B O13 0.96 2.13 3.027(5) 156.0 4_565
O9 H9A O7 0.96 2.09 3.013(4) 160.2 4_565
N1 H1N O5 0.86 1.91 2.590(3) 134.4 .
N4 H4N O11 0.86 2.06 2.866(4) 156.7 3_666
O3 H3O O8 0.79 2.41 3.198(4) 170.0 3_756
O11 H11B O1 0.88(2) 1.88(2) 2.762(4) 176(6) 1_565
O11 H11A O2 0.88(2) 1.93(2) 2.798(4) 169(6) 3_756
O12 H12A O3 0.93(2) 1.83(2) 2.761(4) 178(6) 2_756
O12 H12B O6 0.93(2) 1.95(3) 2.844(4) 159(5) 3_666
O13 H13B O2 0.89(2) 1.96(2) 2.836(4) 169(6) 2_756
O13 H13A O4 0.89(2) 1.92(3) 2.789(5) 164(6) .
O8 H8B O13 0.96 2.21 3.100(5) 153.4 3_656
O8 H8A O11 0.96 2.38 3.208(4) 144.0 2_645
O10 H10B O4 0.96 1.99 2.951(4) 174.0 4_465
O10 H10A O3 0.96 2.03 2.962(4) 164.3 3_656
O9 H9B O13 0.96 2.13 3.027(5) 156.0 4_565
O9 H9A O7 0.96 2.09 3.013(4) 160.2 4_565
N1 H1N O5 0.86 1.91 2.590(3) 134.4 .
N4 H4N O11 0.86 2.06 2.866(4) 156.7 3_666
O3 H3O O8 0.79 2.41 3.198(4) 170.0 3_756

loop_
_geom_torsion_atom_site_label_1
_geom_torsion_atom_site_label_2
_geom_torsion_atom_site_label_3
_geom_torsion_atom_site_label_4
_geom_torsion
C9 N2 N1 C7 175.5(3)
C12 N3 C11 O6 -178.2(4)
Zn1 N3 C11 O6 7.5(5)
C12 N3 C11 N4 1.0(5)
Zn1 N3 C11 N4 -173.3(3)
C10 N4 C11 O6 -180.0(4)
C10 N4 C11 N3 0.8(6)
C11 N4 C10 O7 -179.2(3)
C11 N4 C10 C9 -0.3(5)
N1 N2 C9 C10 -178.9(3)
N1 N2 C9 C12 -1.6(5)
O7 C10 C9 N2 -5.6(5)
N4 C10 C9 N2 175.6(3)
O7 C10 C9 C12 177.0(3)
N4 C10 C9 C12 -1.9(4)
N2 N1 C7 C6 -4.6(5)
N2 N1 C7 C8 176.4(3)
C6 C7 C8 C2 1.0(5)
N1 C7 C8 C2 -179.9(3)
C7 C8 C2 C3 0.1(5)
C7 C8 C2 C1 -178.7(3)
C8 C2 C3 C4 -1.8(5)
C1 C2 C3 C4 177.0(3)
C2 C3 C4 C6 2.5(5)
C2 C3 C4 C5 -177.8(3)
C3 C4 C6 C7 -1.3(5)
C5 C4 C6 C7 178.9(3)
C8 C7 C6 C4 -0.4(5)
N1 C7 C6 C4 -179.4(3)
C6 C4 C5 O4 -17.5(5)
C3 C4 C5 O4 162.7(4)
C6 C4 C5 O3 162.6(3)
C3 C4 C5 O3 -17.2(5)
C3 C2 C1 O2 1.2(5)
C8 C2 C1 O2 180.0(3)
C11 N3 C12 O5 177.4(3)
Zn1 N3 C12 O5 -9.1(5)
C11 N3 C12 C9 -3.1(5)
Zn1 N3 C12 C9 170.4(2)
N2 C9 C12 O5 5.9(5)
C10 C9 C12 O5 -176.9(3)
N2 C9 C12 N3 -173.6(3)
C10 C9 C12 N3 3.6(5)
